data_2209500
loop_
_publ_author_name
'Tong, Jian-Wei'
'Ma, Li-Fang'
'Cao, Deng-Ke'
'Li, Yi-Zhi'
'Zheng, Li-Min'

_publ_section_title
;
 [(1<i>H</i>-Benzimidazol-2-ylmethyl)iminodimethylene]diphosphonic acid
 dihydrate
;
_journal_coeditor_code GH2009
_journal_issue 7
_journal_name_full 'Acta Crystallographica Section E'
_journal_page_first o2694
_journal_page_last o2696
_journal_paper_doi 10.1107/S1600536806019763
_journal_volume 62
_journal_year 2006
_chemical_formula_iupac 'C10 H15 N3 O6 P2 , 2H2 O'
_chemical_formula_moiety 'C10 H15 N3 O6 P2 , 2H2 O'
_chemical_formula_sum 'C10 H19 N3 O8 P2'
_chemical_formula_weight 371.22
_chemical_name_systematic
;
[(1H-Benzimidazol-2-ylmethyl)iminodimethylene]diphosphonic acid dihydrate
;
_space_group_IT_number 14
_symmetry_cell_setting monoclinic
_symmetry_space_group_name_Hall '-P 2ybc'
_symmetry_space_group_name_H-M 'P 1 21/c 1'
_atom_sites_solution_hydrogens geom
_atom_sites_solution_primary direct
_atom_sites_solution_secondary difmap
_cell_angle_alpha 90.00
_cell_angle_beta 91.252(2)
_cell_angle_gamma 90.00
_cell_formula_units_Z 4
_cell_length_a 7.0336(8)
_cell_length_b 11.5822(13)
_cell_length_c 18.935(2)
_cell_measurement_reflns_used 1325
_cell_measurement_temperature 298(2)
_cell_measurement_theta_max 25.76
_cell_measurement_theta_min 2.12
_cell_volume 1542.2(3)
_computing_cell_refinement SMART
_computing_data_collection 'SMART (Bruker, 2000)'
_computing_data_reduction 'SAINT (Bruker, 2000)'
_computing_molecular_graphics SHELXTL
_computing_publication_material SHELXTL
_computing_structure_refinement SHELXTL
_computing_structure_solution 'SHELXTL (Bruker, 2000)'
_diffrn_ambient_temperature 298(2)
_diffrn_measured_fraction_theta_full 0.995
_diffrn_measured_fraction_theta_max 0.995
_diffrn_measurement_device_type 'Bruker SMART APEX CCD area-detector'
_diffrn_measurement_method '\f and \w'
_diffrn_radiation_monochromator graphite
_diffrn_radiation_source 'sealed tube'
_diffrn_radiation_type MoK\a
_diffrn_radiation_wavelength 0.71073
_diffrn_reflns_av_R_equivalents 0.0517
_diffrn_reflns_av_sigmaI/netI 0.0702
_diffrn_reflns_limit_h_max 8
_diffrn_reflns_limit_h_min -8
_diffrn_reflns_limit_k_max 14
_diffrn_reflns_limit_k_min -13
_diffrn_reflns_limit_l_max 23
_diffrn_reflns_limit_l_min -17
_diffrn_reflns_number 8348
_diffrn_reflns_theta_full 25.99
_diffrn_reflns_theta_max 25.99
_diffrn_reflns_theta_min 2.06
_exptl_absorpt_coefficient_mu 0.328
_exptl_absorpt_correction_T_max 0.92
_exptl_absorpt_correction_T_min 0.91
_exptl_absorpt_correction_type multi-scan
_exptl_absorpt_process_details '(SADABS; Bruker, 2000)'
_exptl_crystal_colour colourless
_exptl_crystal_density_diffrn 1.599
_exptl_crystal_description block
_exptl_crystal_F_000 776
_exptl_crystal_size_max 0.32
_exptl_crystal_size_mid 0.28
_exptl_crystal_size_min 0.26
_refine_diff_density_max 0.658
_refine_diff_density_min -0.640
_refine_ls_extinction_method none
_refine_ls_goodness_of_fit_ref 0.949
_refine_ls_hydrogen_treatment constr
_refine_ls_matrix_type full
_refine_ls_number_parameters 226
_refine_ls_number_reflns 3025
_refine_ls_number_restraints 0
_refine_ls_restrained_S_all 0.949
_refine_ls_R_factor_all 0.0846
_refine_ls_R_factor_gt 0.0611
_refine_ls_shift/su_max 0.000
_refine_ls_shift/su_mean 0.000
_refine_ls_structure_factor_coef Fsqd
_refine_ls_weighting_details 'calc w = 1/[\s^2^(Fo^2^)+(0.1074P)^2^] where P=(Fo^2^+2Fc^2^)/3'
_refine_ls_weighting_scheme calc
_refine_ls_wR_factor_gt 0.1524
_refine_ls_wR_factor_ref 0.1614
_reflns_number_gt 2151
_reflns_number_total 3025
_reflns_threshold_expression I>2\s(I)
_cod_data_source_file gh2009.cif
_cod_data_source_block I
_cod_original_sg_symbol_H-M 'P 21/c'
_cod_database_code 2209500
_cod_database_fobs_code 2209500

loop_
_symmetry_equiv_pos_as_xyz
'x, y, z'
'-x, y+1/2, -z+1/2'
'-x, -y, -z'
'x, -y-1/2, z-1/2'

loop_
_atom_site_type_symbol
_atom_site_label
_atom_site_fract_x
_atom_site_fract_y
_atom_site_fract_z
_atom_site_U_iso_or_equiv
_atom_site_adp_type
_atom_site_calc_flag
_atom_site_refinement_flags
_atom_site_occupancy
C C1 0.7696(5) 0.9507(3) 0.51721(19) 0.0298(8) Uani d . 1
C C2 0.7534(5) 0.9668(4) 0.4460(2) 0.0392(9) Uani d . 1
H H2 0.7621 0.9053 0.4147 0.047 Uiso calc R 1
C C3 0.7239(6) 1.0769(4) 0.4226(2) 0.0476(11) Uani d . 1
H H3 0.7147 1.0909 0.3743 0.057 Uiso calc R 1
C C4 0.7072(6) 1.1701(4) 0.4701(2) 0.0489(11) Uani d . 1
H H4 0.6872 1.2440 0.4523 0.059 Uiso calc R 1
C C5 0.7196(6) 1.1545(3) 0.5419(2) 0.0388(9) Uani d . 1
H H5 0.7092 1.2156 0.5734 0.047 Uiso calc R 1
C C6 0.7486(5) 1.0421(3) 0.56446(19) 0.0283(8) Uani d . 1
C C7 0.8113(5) 0.8845(3) 0.62784(18) 0.0263(7) Uani d . 1
C C8 0.8639(5) 0.8076(3) 0.68795(19) 0.0269(7) Uani d . 1
H H8A 0.8319 0.7284 0.6760 0.032 Uiso calc R 1
H H8B 0.9999 0.8118 0.6972 0.032 Uiso calc R 1
C C9 0.5586(5) 0.8124(3) 0.75073(18) 0.0240(7) Uani d . 1
H H9A 0.4945 0.8590 0.7150 0.029 Uiso calc R 1
H H9B 0.5087 0.8351 0.7960 0.029 Uiso calc R 1
C C10 0.8675(5) 0.8190(3) 0.81772(19) 0.0301(8) Uani d . 1
H H10A 0.9382 0.7475 0.8136 0.036 Uiso calc R 1
H H10B 0.7785 0.8105 0.8558 0.036 Uiso calc R 1
N N1 0.8048(4) 0.8525(2) 0.55911(15) 0.0274(6) Uani d . 1
N N2 0.7766(4) 0.9962(2) 0.63158(15) 0.0249(6) Uani d . 1
H H2C 0.7718 1.0350 0.6702 0.030 Uiso calc R 1
N N3 0.7623(4) 0.8426(2) 0.75080(15) 0.0223(6) Uani d . 1
O O1 0.2897(4) 0.6433(2) 0.75629(14) 0.0315(6) Uani d . 1
O O2 0.6394(4) 0.5864(2) 0.77705(14) 0.0332(6) Uani d . 1
H H2A 0.720(7) 0.555(4) 0.748(2) 0.040 Uiso d . 1
O O3 0.5176(4) 0.6481(2) 0.65486(13) 0.0358(6) Uani d . 1
H H3B 0.5863 0.5904 0.6492 0.043 Uiso d R 1
O O4 1.1280(4) 0.9154(2) 0.90771(14) 0.0381(7) Uani d . 1
O O5 0.9074(4) 1.0486(2) 0.84597(15) 0.0364(6) Uani d . 1
H H5A 0.817(7) 1.034(4) 0.871(3) 0.044 Uiso d . 1
O O6 1.1570(4) 0.9483(3) 0.77288(15) 0.0426(7) Uani d . 1
H H6B 1.2189 1.0095 0.7763 0.051 Uiso d R 1
O O1W 0.8437(5) 0.6297(3) 0.50700(17) 0.0463(8) Uani d . 1
H H1WA 0.934(8) 0.621(5) 0.479(3) 0.056 Uiso d . 1
H H1WB 0.881(8) 0.576(5) 0.530(3) 0.056 Uiso d . 1
O O2W 0.4904(5) 0.4542(3) 0.5848(2) 0.0587(10) Uani d . 1
H H2WA 0.606(9) 0.433(5) 0.577(3) 0.070 Uiso d . 1
H H2WB 0.413(10) 0.442(5) 0.554(3) 0.070 Uiso d . 1
P P1 0.49279(13) 0.66327(7) 0.73527(5) 0.0248(2) Uani d . 1
P P2 1.02950(13) 0.93654(8) 0.83741(5) 0.0288(3) Uani d . 1

loop_
_atom_site_aniso_label
_atom_site_aniso_U_11
_atom_site_aniso_U_22
_atom_site_aniso_U_33
_atom_site_aniso_U_12
_atom_site_aniso_U_13
_atom_site_aniso_U_23
C1 0.0237(18) 0.0376(19) 0.0280(18) -0.0031(14) -0.0002(13) -0.0006(15)
C2 0.0272(19) 0.065(3) 0.0254(17) -0.0067(18) -0.0044(15) -0.0088(18)
C3 0.032(2) 0.075(3) 0.036(2) -0.007(2) -0.0047(17) 0.018(2)
C4 0.042(2) 0.048(3) 0.056(3) 0.000(2) -0.001(2) 0.025(2)
C5 0.038(2) 0.0295(19) 0.049(3) -0.0092(16) -0.0015(17) 0.0002(17)
C6 0.0242(17) 0.0320(18) 0.0288(18) -0.0052(14) 0.0041(13) 0.0054(14)
C7 0.0254(17) 0.0252(17) 0.0284(18) -0.0056(13) 0.0029(13) -0.0067(14)
C8 0.0234(17) 0.0220(16) 0.0355(19) 0.0013(13) 0.0035(13) 0.0016(14)
C9 0.0193(16) 0.0261(17) 0.0267(17) 0.0000(12) 0.0010(12) 0.0024(13)
C10 0.0285(19) 0.0294(18) 0.0322(18) -0.0042(14) -0.0030(14) 0.0004(15)
N1 0.0272(15) 0.0308(15) 0.0241(15) 0.0009(12) 0.0009(11) -0.0100(12)
N2 0.0330(15) 0.0214(14) 0.0204(13) -0.0020(11) 0.0030(11) -0.0059(11)
N3 0.0153(13) 0.0285(14) 0.0231(14) 0.0016(11) 0.0010(10) 0.0035(11)
O1 0.0305(13) 0.0299(13) 0.0343(14) -0.0084(10) 0.0046(10) 0.0001(11)
O2 0.0443(16) 0.0247(12) 0.0307(14) 0.0080(11) -0.0001(12) -0.0007(10)
O3 0.0450(16) 0.0408(15) 0.0217(13) -0.0049(12) 0.0041(11) 0.0011(11)
O4 0.0319(15) 0.0453(16) 0.0363(15) -0.0073(12) -0.0155(11) 0.0062(12)
O5 0.0367(16) 0.0315(14) 0.0408(16) -0.0038(11) -0.0029(12) -0.0022(11)
O6 0.0388(16) 0.0484(17) 0.0409(16) -0.0120(13) 0.0098(13) -0.0005(13)
O1W 0.063(2) 0.0344(16) 0.0423(18) 0.0150(15) 0.0086(15) 0.0042(13)
O2W 0.0416(19) 0.061(2) 0.073(3) 0.0041(17) -0.0085(17) -0.0277(18)
P1 0.0293(5) 0.0215(4) 0.0235(5) -0.0027(3) -0.0014(3) 0.0016(3)
P2 0.0222(5) 0.0309(5) 0.0331(5) -0.0041(4) -0.0029(3) 0.0035(4)

loop_
_atom_type_symbol
_atom_type_description
_atom_type_scat_dispersion_real
_atom_type_scat_dispersion_imag
_atom_type_scat_source
C C 0.0033 0.0016 'International Tables Vol C Tables 4.2.6.8 and 6.1.1.4'
H H 0.0000 0.0000 'International Tables Vol C Tables 4.2.6.8 and 6.1.1.4'
N N 0.0061 0.0033 'International Tables Vol C Tables 4.2.6.8 and 6.1.1.4'
O O 0.0106 0.0060 'International Tables Vol C Tables 4.2.6.8 and 6.1.1.4'
P P 0.1023 0.0942 'International Tables Vol C Tables 4.2.6.8 and 6.1.1.4'

loop_
_geom_angle_atom_site_label_1
_geom_angle_atom_site_label_2
_geom_angle_atom_site_label_3
_geom_angle
C2 C1 C6 121.5(4)
C2 C1 N1 132.7(4)
C6 C1 N1 105.8(3)
C1 C2 C3 117.3(4)
C1 C2 H2 121.4
C3 C2 H2 121.4
C2 C3 C4 121.4(4)
C2 C3 H3 119.3
C4 C3 H3 119.3
C5 C4 C3 121.8(4)
C5 C4 H4 119.1
C3 C4 H4 119.1
C4 C5 C6 115.8(4)
C4 C5 H5 122.1
C6 C5 H5 122.1
C5 C6 N2 131.3(3)
C5 C6 C1 122.2(3)
N2 C6 C1 106.3(3)
N2 C7 N1 108.6(3)
N2 C7 C8 126.2(3)
N1 C7 C8 125.1(3)
N3 C8 C7 109.9(3)
N3 C8 H8A 109.7
C7 C8 H8A 109.7
N3 C8 H8B 109.7
C7 C8 H8B 109.7
H8A C8 H8B 108.2
N3 C9 P1 118.1(2)
N3 C9 H9A 107.8
P1 C9 H9A 107.8
N3 C9 H9B 107.8
P1 C9 H9B 107.8
H9A C9 H9B 107.1
N3 C10 P2 109.8(2)
N3 C10 H10A 109.7
P2 C10 H10A 109.7
N3 C10 H10B 109.7
P2 C10 H10B 109.7
H10A C10 H10B 108.2
C7 N1 C1 108.8(3)
C7 N2 C6 110.5(3)
C7 N2 H2C 124.8
C6 N2 H2C 124.8
C8 N3 C9 115.3(3)
C8 N3 C10 113.8(3)
C9 N3 C10 115.2(3)
P1 O2 H2A 110(3)
P1 O3 H3B 107.2
P2 O5 H5A 109(3)
P2 O6 H6B 109.0
H1WA O1W H1WB 91(5)
H2WA O2W H2WB 117(6)
O1 P1 O3 111.72(15)
O1 P1 O2 113.38(15)
O3 P1 O2 110.25(15)
O1 P1 C9 110.09(15)
O3 P1 C9 103.53(15)
O2 P1 C9 107.33(15)
O4 P2 O6 116.84(17)
O4 P2 O5 106.59(16)
O6 P2 O5 109.85(17)
O4 P2 C10 109.60(17)
O6 P2 C10 106.17(17)
O5 P2 C10 107.48(17)

loop_
_geom_bond_atom_site_label_1
_geom_bond_atom_site_label_2
_geom_bond_distance
C1 C2 1.363(5)
C1 C6 1.396(5)
C1 N1 1.406(5)
C2 C3 1.365(6)
C2 H2 0.9300
C3 C4 1.411(7)
C3 H3 0.9300
C4 C5 1.372(6)
C4 H4 0.9300
C5 C6 1.383(5)
C5 H5 0.9300
C6 N2 1.388(4)
C7 N2 1.318(4)
C7 N1 1.353(4)
C7 C8 1.486(5)
C8 N3 1.459(4)
C8 H8A 0.9700
C8 H8B 0.9700
C9 N3 1.474(4)
C9 P1 1.810(3)
C9 H9A 0.9700
C9 H9B 0.9700
C10 N3 1.479(4)
C10 P2 1.809(4)
C10 H10A 0.9700
C10 H10B 0.9700
N2 H2C 0.8600
O1 P1 1.509(3)
O2 P1 1.564(3)
O2 H2A 0.88(5)
O3 P1 1.546(3)
O3 H3B 0.8335
O4 P2 1.507(3)
O5 P2 1.567(3)
O5 H5A 0.82(5)
O6 P2 1.537(3)
O6 H6B 0.8340
O1W H1WA 0.85(6)
O1W H1WB 0.80(6)
O2W H2WA 0.87(6)
O2W H2WB 0.80(7)

loop_
_geom_hbond_atom_site_label_D
_geom_hbond_atom_site_label_H
_geom_hbond_atom_site_label_A
_geom_hbond_site_symmetry_A
_geom_hbond_distance_DH
_geom_hbond_distance_HA
_geom_hbond_distance_DA
_geom_hbond_angle_DHA
O2W H2WB O1W 3_666 0.80(7) 2.28(7) 3.051(5) 163(6)
O1W H1WA O4 4_575 0.85(6) 1.98(6) 2.823(4) 173(5)
O2W H2WA O4 2_746 0.87(6) 1.90(7) 2.722(5) 158(6)
O1W H1WB O4 2_746 0.80(6) 2.20(6) 2.965(4) 159(5)
O2 H2A O6 2_746 0.88(5) 1.56(5) 2.359(4) 148(4)
O5 H5A O2W 2_656 0.82(5) 2.51(5) 3.302(5) 162(5)
N2 H2C O1 2_656 0.86 1.93 2.770(4) 165.3

loop_
_cod_related_entry_id
_cod_related_entry_database
_cod_related_entry_code
1 ChemSpider 30654990
